data_2239459
loop_
_publ_author_name
'Karthikeyan, S.'
'Sethusankar, K.'
'Devaraj, Anthonisamy'
'Bakthadoss, Manickam'

_publ_section_title
;
 Methyl
 4'-(3-bromophenyl)-3'-(2,5-dimethylbenzyl)-1'-methyl-2-oxospiro[indoline-3,2'-pyrrolidine]-3'-carboxylate
;
_journal_coeditor_code SU2698
_journal_issue 3
_journal_name_full 'Acta Crystallographica Section E'
_journal_page_first o299
_journal_page_last o300
_journal_paper_doi 10.1107/S1600536814002967
_journal_volume 70
_journal_year 2014
_chemical_formula_iupac 'C29 H29 Br N2 O3'
_chemical_formula_moiety 'C29 H29 Br N2 O3'
_chemical_formula_sum 'C29 H29 Br N2 O3'
_chemical_formula_weight 533.45
_chemical_name_systematic
'Methyl 4'-(3-bromophenyl)-3'-(2,5-dimethylbenzyl)-1'-methyl-2-oxospiro[indoline-3,2'-pyrrolidine]-3'-carboxylate'
_space_group_IT_number 14
_symmetry_cell_setting monoclinic
_symmetry_space_group_name_Hall '-P 2yn'
_symmetry_space_group_name_H-M 'P 1 21/n 1'
_atom_sites_solution_hydrogens geom
_atom_sites_solution_primary direct
_atom_sites_solution_secondary difmap
_audit_creation_method SHELXL-97
_cell_angle_alpha 90.00
_cell_angle_beta 103.660(2)
_cell_angle_gamma 90.00
_cell_formula_units_Z 4
_cell_length_a 12.0673(4)
_cell_length_b 9.4109(3)
_cell_length_c 22.5852(7)
_cell_measurement_reflns_used 4898
_cell_measurement_temperature 293(2)
_cell_measurement_theta_max 26.00
_cell_measurement_theta_min 2.16
_cell_volume 2492.32(14)
_computing_cell_refinement 'SAINT (Bruker, 2008)'
_computing_data_collection 'APEX2 (Bruker, 2008)'
_computing_data_reduction 'SAINT (Bruker, 2008)'
_computing_molecular_graphics 'ORTEP-3 for Windows (Farrugia, 2012) and Mercury (Macrae <i>et al.</i>, 2008)'
_computing_publication_material 'SHELXL97 (Sheldrick, 2008) and PLATON (Spek, 2009)'
_computing_structure_refinement 'SHELXL97 (Sheldrick, 2008)'
_computing_structure_solution 'SHELXS97 (Sheldrick, 2008)'
_diffrn_ambient_temperature 293(2)
_diffrn_measured_fraction_theta_full 1.000
_diffrn_measured_fraction_theta_max 1.000
_diffrn_measurement_device_type 'Bruker Kappa APEXII CCD'
_diffrn_measurement_method '\w scans'
_diffrn_radiation_monochromator graphite
_diffrn_radiation_source 'fine-focus sealed tube'
_diffrn_radiation_type MoK\a
_diffrn_radiation_wavelength 0.71073
_diffrn_reflns_av_R_equivalents 0.0324
_diffrn_reflns_av_sigmaI/netI 0.0311
_diffrn_reflns_limit_h_max 14
_diffrn_reflns_limit_h_min -14
_diffrn_reflns_limit_k_max 11
_diffrn_reflns_limit_k_min -11
_diffrn_reflns_limit_l_max 23
_diffrn_reflns_limit_l_min -27
_diffrn_reflns_number 23085
_diffrn_reflns_theta_full 26.00
_diffrn_reflns_theta_max 26.00
_diffrn_reflns_theta_min 2.15
_exptl_absorpt_coefficient_mu 1.683
_exptl_absorpt_correction_T_max 0.657
_exptl_absorpt_correction_T_min 0.564
_exptl_absorpt_correction_type multi-scan
_exptl_absorpt_process_details '(SADABS; Bruker 2008)'
_exptl_crystal_colour colorless
_exptl_crystal_density_diffrn 1.422
_exptl_crystal_density_method 'not measured'
_exptl_crystal_description block
_exptl_crystal_F_000 1104
_exptl_crystal_size_max 0.35
_exptl_crystal_size_mid 0.30
_exptl_crystal_size_min 0.25
_refine_diff_density_max 0.275
_refine_diff_density_min -0.373
_refine_ls_extinction_method none
_refine_ls_goodness_of_fit_ref 1.005
_refine_ls_hydrogen_treatment constr
_refine_ls_matrix_type full
_refine_ls_number_parameters 320
_refine_ls_number_reflns 4898
_refine_ls_number_restraints 0
_refine_ls_restrained_S_all 1.005
_refine_ls_R_factor_all 0.0624
_refine_ls_R_factor_gt 0.0350
_refine_ls_shift/su_max 0.001
_refine_ls_shift/su_mean 0.000
_refine_ls_structure_factor_coef Fsqd
_refine_ls_weighting_details 'calc w=1/[\s^2^(Fo^2^)+(0.0490P)^2^+0.8460P] where P=(Fo^2^+2Fc^2^)/3'
_refine_ls_weighting_scheme calc
_refine_ls_wR_factor_gt 0.0852
_refine_ls_wR_factor_ref 0.0971
_reflns_number_gt 3487
_reflns_number_total 4898
_reflns_threshold_expression I>2sigma(I)
_cod_data_source_file su2698sup1.cif
_cod_data_source_block I
_cod_original_sg_symbol_Hall '-p 2yn'
_cod_original_sg_symbol_H-M 'P 21/n'
_cod_database_code 2239459
_cod_database_fobs_code 2239459

loop_
_symmetry_equiv_pos_as_xyz
'x, y, z'
'-x+1/2, y+1/2, -z+1/2'
'-x, -y, -z'
'x-1/2, -y-1/2, z-1/2'

loop_
_atom_site_type_symbol
_atom_site_label
_atom_site_fract_x
_atom_site_fract_y
_atom_site_fract_z
_atom_site_U_iso_or_equiv
_atom_site_adp_type
_atom_site_calc_flag
_atom_site_refinement_flags
_atom_site_occupancy
_atom_site_symmetry_multiplicity
C C1 0.19054(18) 0.7464(2) 0.45559(9) 0.0337(5) Uani d . 1 1
H H1 0.1890 0.8197 0.4830 0.040 Uiso calc R 1 1
C C2 0.29340(19) 0.6963(3) 0.44773(10) 0.0406(5) Uani d . 1 1
C C3 0.2988(2) 0.5886(3) 0.40750(11) 0.0480(6) Uani d . 1 1
H H3 0.3687 0.5564 0.4022 0.058 Uiso calc R 1 1
C C4 0.1991(2) 0.5298(3) 0.37549(10) 0.0469(6) Uani d . 1 1
H H4 0.2015 0.4563 0.3483 0.056 Uiso calc R 1 1
C C5 0.09473(19) 0.5775(2) 0.38276(10) 0.0376(5) Uani d . 1 1
H H5 0.0278 0.5356 0.3608 0.045 Uiso calc R 1 1
C C6 0.08958(17) 0.6878(2) 0.42272(9) 0.0309(5) Uani d . 1 1
C C7 -0.02180(17) 0.7436(2) 0.43366(9) 0.0291(5) Uani d . 1 1
H H7 -0.0019 0.8094 0.4682 0.035 Uiso calc R 1 1
C C8 -0.09576(17) 0.6270(2) 0.45184(10) 0.0355(5) Uani d . 1 1
H H8A -0.0850 0.5375 0.4327 0.043 Uiso calc R 1 1
H H8B -0.0772 0.6141 0.4957 0.043 Uiso calc R 1 1
C C9 -0.22078(17) 0.7398(2) 0.37089(9) 0.0269(4) Uani d . 1 1
C C10 -0.23087(17) 0.6300(2) 0.31808(9) 0.0317(5) Uani d . 1 1
C C11 -0.38171(18) 0.7809(2) 0.29012(9) 0.0333(5) Uani d . 1 1
C C12 -0.48250(19) 0.8392(3) 0.25872(11) 0.0466(6) Uani d . 1 1
H H12 -0.5152 0.8125 0.2188 0.056 Uiso calc R 1 1
C C13 -0.5336(2) 0.9379(3) 0.28800(12) 0.0574(7) Uani d . 1 1
H H13 -0.6017 0.9796 0.2674 0.069 Uiso calc R 1 1
C C14 -0.4859(2) 0.9770(3) 0.34747(12) 0.0541(7) Uani d . 1 1
H H14 -0.5230 1.0426 0.3668 0.065 Uiso calc R 1 1
C C15 -0.38347(18) 0.9189(2) 0.37835(10) 0.0399(5) Uani d . 1 1
H H15 -0.3514 0.9444 0.4185 0.048 Uiso calc R 1 1
C C16 -0.32970(16) 0.8232(2) 0.34905(9) 0.0297(5) Uani d . 1 1
C C17 -0.10458(16) 0.8266(2) 0.38018(8) 0.0258(4) Uani d . 1 1
C C18 -0.06611(16) 0.8413(2) 0.32054(9) 0.0288(4) Uani d . 1 1
H H18A -0.0465 0.7473 0.3087 0.035 Uiso calc R 1 1
H H18B -0.1310 0.8737 0.2894 0.035 Uiso calc R 1 1
C C19 0.03291(16) 0.9389(2) 0.31960(9) 0.0300(5) Uani d . 1 1
C C20 0.09418(17) 1.0100(2) 0.37079(9) 0.0337(5) Uani d . 1 1
H H20 0.0720 0.9991 0.4072 0.040 Uiso calc R 1 1
C C21 0.18680(17) 1.0964(2) 0.37017(10) 0.0388(5) Uani d . 1 1
C C22 0.21530(19) 1.1154(3) 0.31553(12) 0.0463(6) Uani d . 1 1
H H22 0.2756 1.1751 0.3134 0.056 Uiso calc R 1 1
C C23 0.15609(19) 1.0475(3) 0.26388(11) 0.0476(6) Uani d . 1 1
H H23 0.1772 1.0626 0.2274 0.057 Uiso calc R 1 1
C C24 0.06569(18) 0.9570(2) 0.26467(10) 0.0373(5) Uani d . 1 1
C C25 -0.13018(16) 0.9724(2) 0.40407(9) 0.0283(4) Uani d . 1 1
C C26 -0.1905(3) 1.2069(2) 0.37822(12) 0.0588(8) Uani d . 1 1
H H26A -0.2565 1.2010 0.3949 0.088 Uiso calc R 1 1
H H26B -0.2058 1.2699 0.3438 0.088 Uiso calc R 1 1
H H26C -0.1272 1.2426 0.4087 0.088 Uiso calc R 1 1
C C27 -0.2983(2) 0.5739(3) 0.43525(11) 0.0453(6) Uani d . 1 1
H H27A -0.3725 0.6139 0.4191 0.068 Uiso calc R 1 1
H H27B -0.2906 0.5493 0.4773 0.068 Uiso calc R 1 1
H H27C -0.2892 0.4902 0.4126 0.068 Uiso calc R 1 1
C C28 0.2541(2) 1.1619(3) 0.42803(12) 0.0599(7) Uani d . 1 1
H H28A 0.2029 1.1957 0.4516 0.090 Uiso calc R 1 1
H H28B 0.2980 1.2400 0.4185 0.090 Uiso calc R 1 1
H H28C 0.3044 1.0921 0.4510 0.090 Uiso calc R 1 1
C C29 0.0049(2) 0.8811(3) 0.20775(11) 0.0535(7) Uani d . 1 1
H H29A 0.0399 0.9050 0.1750 0.080 Uiso calc R 1 1
H H29B -0.0737 0.9095 0.1972 0.080 Uiso calc R 1 1
H H29C 0.0098 0.7804 0.2146 0.080 Uiso calc R 1 1
N N1 -0.21158(14) 0.67732(18) 0.43036(7) 0.0313(4) Uani d . 1 1
N N2 -0.31885(15) 0.67136(19) 0.27236(8) 0.0379(4) Uani d . 1 1
H H2 -0.3343 0.6344 0.2365 0.045 Uiso calc R 1 1
O O1 -0.17294(13) 0.52493(16) 0.31804(7) 0.0436(4) Uani d . 1 1
O O2 -0.12565(12) 0.99948(15) 0.45631(6) 0.0369(4) Uani d . 1 1
O O3 -0.16324(12) 1.06736(14) 0.35912(6) 0.0355(3) Uani d . 1 1
Br Br1 0.43004(2) 0.77598(4) 0.494958(15) 0.07456(14) Uani d . 1 1

loop_
_atom_site_aniso_label
_atom_site_aniso_U_11
_atom_site_aniso_U_22
_atom_site_aniso_U_33
_atom_site_aniso_U_12
_atom_site_aniso_U_13
_atom_site_aniso_U_23
C1 0.0376(11) 0.0362(12) 0.0262(11) 0.0051(9) 0.0051(9) -0.0006(9)
C2 0.0361(11) 0.0516(15) 0.0331(12) 0.0029(10) 0.0063(10) 0.0019(11)
C3 0.0414(13) 0.0620(17) 0.0441(14) 0.0161(11) 0.0170(11) -0.0023(12)
C4 0.0540(14) 0.0501(15) 0.0366(13) 0.0154(12) 0.0109(11) -0.0081(11)
C5 0.0406(12) 0.0369(13) 0.0325(12) 0.0075(10) 0.0030(9) -0.0042(10)
C6 0.0358(11) 0.0312(12) 0.0245(11) 0.0081(9) 0.0050(9) 0.0050(9)
C7 0.0332(10) 0.0304(12) 0.0222(10) 0.0068(8) 0.0033(8) -0.0008(8)
C8 0.0415(12) 0.0361(12) 0.0278(11) 0.0097(10) 0.0059(9) 0.0098(9)
C9 0.0327(10) 0.0252(11) 0.0225(10) 0.0022(8) 0.0058(8) -0.0001(8)
C10 0.0385(11) 0.0259(11) 0.0317(11) -0.0047(9) 0.0102(9) 0.0002(9)
C11 0.0373(11) 0.0323(12) 0.0290(11) -0.0044(9) 0.0050(9) 0.0034(9)
C12 0.0398(12) 0.0566(16) 0.0360(13) -0.0027(11) -0.0060(10) 0.0053(12)
C13 0.0387(13) 0.0726(19) 0.0536(17) 0.0163(13) -0.0033(12) 0.0064(14)
C14 0.0442(13) 0.0628(17) 0.0547(16) 0.0201(12) 0.0105(12) -0.0009(13)
C15 0.0373(11) 0.0454(14) 0.0359(12) 0.0070(10) 0.0068(10) -0.0032(11)
C16 0.0306(10) 0.0305(11) 0.0273(11) -0.0007(9) 0.0052(8) 0.0027(9)
C17 0.0309(10) 0.0249(10) 0.0202(10) 0.0025(8) 0.0032(8) -0.0009(8)
C18 0.0346(10) 0.0287(11) 0.0228(10) 0.0019(9) 0.0064(8) -0.0005(8)
C19 0.0318(10) 0.0288(11) 0.0292(11) 0.0054(9) 0.0068(9) 0.0048(9)
C20 0.0358(11) 0.0343(12) 0.0303(11) 0.0025(9) 0.0066(9) 0.0027(10)
C21 0.0315(11) 0.0390(13) 0.0438(13) 0.0021(9) 0.0049(10) 0.0065(11)
C22 0.0309(11) 0.0473(15) 0.0623(16) -0.0012(10) 0.0142(11) 0.0078(13)
C23 0.0432(13) 0.0630(17) 0.0424(14) 0.0029(12) 0.0220(11) 0.0072(12)
C24 0.0365(11) 0.0448(13) 0.0323(12) 0.0083(10) 0.0114(9) 0.0018(10)
C25 0.0286(10) 0.0273(11) 0.0278(12) 0.0012(8) 0.0043(8) 0.0003(9)
C26 0.097(2) 0.0291(14) 0.0526(16) 0.0220(14) 0.0221(15) 0.0055(12)
C27 0.0494(13) 0.0448(14) 0.0441(14) -0.0038(11) 0.0158(11) 0.0099(11)
C28 0.0589(16) 0.0549(17) 0.0590(17) -0.0165(13) 0.0001(13) -0.0031(13)
C29 0.0605(15) 0.0702(19) 0.0335(13) 0.0021(14) 0.0187(12) -0.0041(12)
N1 0.0363(9) 0.0324(10) 0.0255(9) 0.0027(8) 0.0082(7) 0.0065(7)
N2 0.0466(10) 0.0388(11) 0.0244(9) -0.0049(9) 0.0009(8) -0.0063(8)
O1 0.0519(9) 0.0305(9) 0.0476(10) 0.0035(7) 0.0101(8) -0.0076(7)
O2 0.0509(9) 0.0340(8) 0.0241(8) 0.0075(7) 0.0058(6) -0.0052(6)
O3 0.0515(9) 0.0246(8) 0.0305(8) 0.0110(7) 0.0098(7) 0.0047(6)
Br1 0.03672(15) 0.1020(3) 0.0809(2) -0.00654(14) 0.00577(14) -0.02329(18)

loop_
_atom_type_symbol
_atom_type_description
_atom_type_scat_dispersion_real
_atom_type_scat_dispersion_imag
_atom_type_scat_source
C C 0.0033 0.0016 'International Tables Vol C Tables 4.2.6.8 and 6.1.1.4'
H H 0.0000 0.0000 'International Tables Vol C Tables 4.2.6.8 and 6.1.1.4'
N N 0.0061 0.0033 'International Tables Vol C Tables 4.2.6.8 and 6.1.1.4'
O O 0.0106 0.0060 'International Tables Vol C Tables 4.2.6.8 and 6.1.1.4'
Br Br -0.2901 2.4595 'International Tables Vol C Tables 4.2.6.8 and 6.1.1.4'

loop_
_geom_angle_atom_site_label_1
_geom_angle_atom_site_label_2
_geom_angle_atom_site_label_3
_geom_angle
C2 C1 C6 120.0(2)
C2 C1 H1 120.0
C6 C1 H1 120.0
C3 C2 C1 121.5(2)
C3 C2 Br1 119.58(17)
C1 C2 Br1 118.86(17)
C4 C3 C2 118.4(2)
C4 C3 H3 120.8
C2 C3 H3 120.8
C3 C4 C5 121.2(2)
C3 C4 H4 119.4
C5 C4 H4 119.4
C4 C5 C6 120.2(2)
C4 C5 H5 119.9
C6 C5 H5 119.9
C1 C6 C5 118.60(19)
C1 C6 C7 118.46(18)
C5 C6 C7 122.91(19)
C6 C7 C8 112.97(17)
C6 C7 C17 118.13(16)
C8 C7 C17 104.84(16)
C6 C7 H7 106.8
C8 C7 H7 106.8
C17 C7 H7 106.8
N1 C8 C7 104.69(16)
N1 C8 H8A 110.8
C7 C8 H8A 110.8
N1 C8 H8B 110.8
C7 C8 H8B 110.8
H8A C8 H8B 108.9
N1 C9 C16 112.63(16)
N1 C9 C10 114.52(16)
C16 C9 C10 100.93(15)
N1 C9 C17 102.36(15)
C16 C9 C17 116.60(16)
C10 C9 C17 110.34(15)
O1 C10 N2 125.7(2)
O1 C10 C9 126.89(18)
N2 C10 C9 107.35(17)
C12 C11 C16 121.8(2)
C12 C11 N2 128.6(2)
C16 C11 N2 109.52(18)
C13 C12 C11 117.9(2)
C13 C12 H12 121.1
C11 C12 H12 121.1
C12 C13 C14 121.3(2)
C12 C13 H13 119.4
C14 C13 H13 119.4
C13 C14 C15 120.2(2)
C13 C14 H14 119.9
C15 C14 H14 119.9
C16 C15 C14 119.1(2)
C16 C15 H15 120.4
C14 C15 H15 120.4
C15 C16 C11 119.56(19)
C15 C16 C9 131.25(18)
C11 C16 C9 109.01(18)
C18 C17 C25 110.94(16)
C18 C17 C7 116.66(16)
C25 C17 C7 108.48(15)
C18 C17 C9 111.76(15)
C25 C17 C9 105.13(15)
C7 C17 C9 103.01(15)
C19 C18 C17 118.18(16)
C19 C18 H18A 107.8
C17 C18 H18A 107.8
C19 C18 H18B 107.8
C17 C18 H18B 107.8
H18A C18 H18B 107.1
C20 C19 C24 118.23(19)
C20 C19 C18 123.28(18)
C24 C19 C18 118.48(18)
C21 C20 C19 123.2(2)
C21 C20 H20 118.4
C19 C20 H20 118.4
C22 C21 C20 117.5(2)
C22 C21 C28 122.2(2)
C20 C21 C28 120.3(2)
C21 C22 C23 120.9(2)
C21 C22 H22 119.5
C23 C22 H22 119.5
C22 C23 C24 121.8(2)
C22 C23 H23 119.1
C24 C23 H23 119.1
C23 C24 C19 118.3(2)
C23 C24 C29 120.5(2)
C19 C24 C29 121.2(2)
O2 C25 O3 122.75(18)
O2 C25 C17 124.94(18)
O3 C25 C17 112.27(16)
O3 C26 H26A 109.5
O3 C26 H26B 109.5
H26A C26 H26B 109.5
O3 C26 H26C 109.5
H26A C26 H26C 109.5
H26B C26 H26C 109.5
N1 C27 H27A 109.5
N1 C27 H27B 109.5
H27A C27 H27B 109.5
N1 C27 H27C 109.5
H27A C27 H27C 109.5
H27B C27 H27C 109.5
C21 C28 H28A 109.5
C21 C28 H28B 109.5
H28A C28 H28B 109.5
C21 C28 H28C 109.5
H28A C28 H28C 109.5
H28B C28 H28C 109.5
C24 C29 H29A 109.5
C24 C29 H29B 109.5
H29A C29 H29B 109.5
C24 C29 H29C 109.5
H29A C29 H29C 109.5
H29B C29 H29C 109.5
C8 N1 C9 107.51(16)
C8 N1 C27 114.32(17)
C9 N1 C27 116.39(16)
C10 N2 C11 112.08(17)
C10 N2 H2 124.0
C11 N2 H2 124.0
C25 O3 C26 115.35(17)

loop_
_geom_bond_atom_site_label_1
_geom_bond_atom_site_label_2
_geom_bond_distance
C1 C2 1.378(3)
C1 C6 1.383(3)
C1 H1 0.9300
C2 C3 1.373(3)
C2 Br1 1.895(2)
C3 C4 1.366(3)
C3 H3 0.9300
C4 C5 1.383(3)
C4 H4 0.9300
C5 C6 1.386(3)
C5 H5 0.9300
C6 C7 1.517(3)
C7 C8 1.531(3)
C7 C17 1.580(3)
C7 H7 0.9800
C8 N1 1.447(3)
C8 H8A 0.9700
C8 H8B 0.9700
C9 N1 1.446(2)
C9 C16 1.510(3)
C9 C10 1.561(3)
C9 C17 1.593(3)
C10 O1 1.211(2)
C10 N2 1.352(3)
C11 C12 1.370(3)
C11 C16 1.389(3)
C11 N2 1.394(3)
C12 C13 1.369(4)
C12 H12 0.9300
C13 C14 1.380(4)
C13 H13 0.9300
C14 C15 1.381(3)
C14 H14 0.9300
C15 C16 1.368(3)
C15 H15 0.9300
C17 C18 1.531(3)
C17 C25 1.532(3)
C18 C19 1.511(3)
C18 H18A 0.9700
C18 H18B 0.9700
C19 C20 1.388(3)
C19 C24 1.399(3)
C20 C21 1.385(3)
C20 H20 0.9300
C21 C22 1.369(3)
C21 C28 1.499(3)
C22 C23 1.373(3)
C22 H22 0.9300
C23 C24 1.387(3)
C23 H23 0.9300
C24 C29 1.502(3)
C25 O2 1.196(2)
C25 O3 1.341(2)
C26 O3 1.444(3)
C26 H26A 0.9600
C26 H26B 0.9600
C26 H26C 0.9600
C27 N1 1.452(3)
C27 H27A 0.9600
C27 H27B 0.9600
C27 H27C 0.9600
C28 H28A 0.9600
C28 H28B 0.9600
C28 H28C 0.9600
C29 H29A 0.9600
C29 H29B 0.9600
C29 H29C 0.9600
N2 H2 0.8600

loop_
_geom_hbond_atom_site_label_D
_geom_hbond_atom_site_label_H
_geom_hbond_atom_site_label_A
_geom_hbond_site_symmetry_A
_geom_hbond_distance_DH
_geom_hbond_distance_HA
_geom_hbond_distance_DA
_geom_hbond_angle_DHA
C5 H5 O1 . 0.93 2.39 3.253(3) 155
N2 H2 O3 2_445.01 0.86 2.24 3.085(2) 166
C1 H1 O2 3_576.01 0.93 2.42 3.321(2) 163
C26 H26B O1 1_565.01 0.96 2.52 3.315(3) 140

loop_
_geom_torsion_atom_site_label_1
_geom_torsion_atom_site_label_2
_geom_torsion_atom_site_label_3
_geom_torsion_atom_site_label_4
_geom_torsion
C6 C1 C2 C3 0.2(3)
C6 C1 C2 Br1 -178.49(16)
C1 C2 C3 C4 -0.8(4)
Br1 C2 C3 C4 177.86(19)
C2 C3 C4 C5 0.5(4)
C3 C4 C5 C6 0.5(4)
C2 C1 C6 C5 0.8(3)
C2 C1 C6 C7 178.69(19)
C4 C5 C6 C1 -1.1(3)
C4 C5 C6 C7 -179.0(2)
C1 C6 C7 C8 -123.9(2)
C5 C6 C7 C8 53.9(3)
C1 C6 C7 C17 113.3(2)
C5 C6 C7 C17 -68.9(3)
C6 C7 C8 N1 -151.54(17)
C17 C7 C8 N1 -21.6(2)
N1 C9 C10 O1 -46.8(3)
C16 C9 C10 O1 -168.0(2)
C17 C9 C10 O1 68.0(3)
N1 C9 C10 N2 131.64(18)
C16 C9 C10 N2 10.4(2)
C17 C9 C10 N2 -113.53(18)
C16 C11 C12 C13 -2.3(4)
N2 C11 C12 C13 174.2(2)
C11 C12 C13 C14 -0.6(4)
C12 C13 C14 C15 1.5(4)
C13 C14 C15 C16 0.5(4)
C14 C15 C16 C11 -3.3(3)
C14 C15 C16 C9 -177.9(2)
C12 C11 C16 C15 4.3(3)
N2 C11 C16 C15 -172.80(19)
C12 C11 C16 C9 -180.0(2)
N2 C11 C16 C9 2.9(2)
N1 C9 C16 C15 44.6(3)
C10 C9 C16 C15 167.2(2)
C17 C9 C16 C15 -73.3(3)
N1 C9 C16 C11 -130.45(18)
C10 C9 C16 C11 -7.9(2)
C17 C9 C16 C11 111.63(19)
C6 C7 C17 C18 1.2(3)
C8 C7 C17 C18 -125.60(18)
C6 C7 C17 C25 -124.90(19)
C8 C7 C17 C25 108.28(18)
C6 C7 C17 C9 124.02(18)
C8 C7 C17 C9 -2.80(19)
N1 C9 C17 C18 152.06(16)
C16 C9 C17 C18 -84.5(2)
C10 C9 C17 C18 29.8(2)
N1 C9 C17 C25 -87.50(17)
C16 C9 C17 C25 35.9(2)
C10 C9 C17 C25 150.20(16)
N1 C9 C17 C7 26.04(18)
C16 C9 C17 C7 149.43(17)
C10 C9 C17 C7 -96.25(17)
C25 C17 C18 C19 54.2(2)
C7 C17 C18 C19 -70.7(2)
C9 C17 C18 C19 171.14(16)
C17 C18 C19 C20 3.4(3)
C17 C18 C19 C24 -177.57(18)
C24 C19 C20 C21 -0.8(3)
C18 C19 C20 C21 178.23(19)
C19 C20 C21 C22 2.5(3)
C19 C20 C21 C28 -175.7(2)
C20 C21 C22 C23 -1.9(3)
C28 C21 C22 C23 176.2(2)
C21 C22 C23 C24 -0.2(4)
C22 C23 C24 C19 1.9(3)
C22 C23 C24 C29 -178.2(2)
C20 C19 C24 C23 -1.4(3)
C18 C19 C24 C23 179.52(19)
C20 C19 C24 C29 178.7(2)
C18 C19 C24 C29 -0.4(3)
C18 C17 C25 O2 -154.57(19)
C7 C17 C25 O2 -25.2(3)
C9 C17 C25 O2 84.5(2)
C18 C17 C25 O3 27.9(2)
C7 C17 C25 O3 157.27(16)
C9 C17 C25 O3 -93.08(18)
C7 C8 N1 C9 41.1(2)
C7 C8 N1 C27 171.93(17)
C16 C9 N1 C8 -168.11(17)
C10 C9 N1 C8 77.3(2)
C17 C9 N1 C8 -42.09(19)
C16 C9 N1 C27 62.2(2)
C10 C9 N1 C27 -52.4(2)
C17 C9 N1 C27 -171.78(17)
O1 C10 N2 C11 168.9(2)
C9 C10 N2 C11 -9.6(2)
C12 C11 N2 C10 -172.4(2)
C16 C11 N2 C10 4.5(3)
O2 C25 O3 C26 1.5(3)
C17 C25 O3 C26 179.14(19)
